data_2213206
loop_
_publ_author_name
'C. Remya'
'D. Gayathri'
'D. Velmurugan'
'K. Ravikumar'
'M. Poornachandran'

_publ_section_title
1'-Nitro-2'-(3-nitrophenyl)-2',3',5',6',7',7a'-hexahydroindan-2-spiro-3'-1'<i>H</i>-pyrrolizine-1,3-dione
_journal_coeditor_code CI2320
_journal_issue 5
_journal_name_full 'Acta Crystallographica Section E'
_journal_page_first o2218
_journal_page_last o2220
_journal_paper_doi 10.1107/S1600536807014286
_journal_volume 63
_journal_year 2007
_chemical_formula_iupac 'C21 H17 N3 O6'
_chemical_formula_moiety 'C21 H17 N3 O6'
_chemical_formula_sum 'C21 H17 N3 O6'
_chemical_formula_weight 407.38
_chemical_name_systematic
;
1'-Nitro-2'-(3-nitrophenyl)-2',3',5',6',7',7a'-hexahydroindan-2-spiro-
3'-1'H-pyrrolizine-1,3-dione
;
_space_group_IT_number 60
_symmetry_cell_setting orthorhombic
_symmetry_space_group_name_Hall '-P 2n 2ab'
_symmetry_space_group_name_H-M 'P b c n'
_atom_sites_solution_hydrogens geom
_atom_sites_solution_primary direct
_atom_sites_solution_secondary difmap
_audit_creation_method SHELXL-97
_cell_angle_alpha 90.00
_cell_angle_beta 90.00
_cell_angle_gamma 90.00
_cell_formula_units_Z 8
_cell_length_a 26.1766(15)
_cell_length_b 8.1726(5)
_cell_length_c 17.7838(10)
_cell_measurement_reflns_used 2185
_cell_measurement_temperature 293(2)
_cell_measurement_theta_max 28.03
_cell_measurement_theta_min 2.29
_cell_volume 3804.5(4)
_computing_cell_refinement 'SAINT (Bruker, 2001)'
_computing_data_collection 'SMART (Bruker, 2001)'
_computing_data_reduction SAINT
_computing_molecular_graphics 'PLATON (Spek, 2003)'
_computing_publication_material 'SHELXL97 and PARST (Nardelli, 1995)'
_computing_structure_refinement 'SHELXL97 (Sheldrick, 1997)'
_computing_structure_solution 'SHELXS97 (Sheldrick, 1997)'
_diffrn_ambient_temperature 293(2)
_diffrn_measured_fraction_theta_full 0.982
_diffrn_measured_fraction_theta_max 0.982
_diffrn_measurement_device 'Bruker SMART APEX CCD'
_diffrn_measurement_device_type 'Bruker SMART APEX CCD'
_diffrn_measurement_method \w
_diffrn_radiation_monochromator graphite
_diffrn_radiation_source 'fine-focus sealed tube'
_diffrn_radiation_type MoK\a
_diffrn_radiation_wavelength 0.71073
_diffrn_reflns_av_R_equivalents 0.0262
_diffrn_reflns_av_sigmaI/netI 0.0180
_diffrn_reflns_limit_h_max 33
_diffrn_reflns_limit_h_min -34
_diffrn_reflns_limit_k_max 10
_diffrn_reflns_limit_k_min -10
_diffrn_reflns_limit_l_max 23
_diffrn_reflns_limit_l_min -23
_diffrn_reflns_number 30526
_diffrn_reflns_theta_full 28.03
_diffrn_reflns_theta_max 28.03
_diffrn_reflns_theta_min 2.29
_diffrn_standards_number 0
_exptl_absorpt_coefficient_mu 0.106
_exptl_absorpt_correction_type none
_exptl_crystal_colour yellow
_exptl_crystal_density_diffrn 1.422
_exptl_crystal_density_method 'not measured'
_exptl_crystal_description Block
_exptl_crystal_F_000 1696
_exptl_crystal_size_max 0.26
_exptl_crystal_size_mid 0.24
_exptl_crystal_size_min 0.21
_refine_diff_density_max 0.413
_refine_diff_density_min -0.189
_refine_ls_extinction_method none
_refine_ls_goodness_of_fit_ref 1.020
_refine_ls_hydrogen_treatment constr
_refine_ls_matrix_type full
_refine_ls_number_parameters 271
_refine_ls_number_reflns 4520
_refine_ls_number_restraints 0
_refine_ls_restrained_S_all 1.020
_refine_ls_R_factor_all 0.0860
_refine_ls_R_factor_gt 0.0597
_refine_ls_shift/su_max 0.001
_refine_ls_shift/su_mean 0.000
_refine_ls_structure_factor_coef Fsqd
_refine_ls_weighting_details 'calc w=1/[\s^2^(Fo^2^)+(0.1015P)^2^+1.0427P] where P=(Fo^2^+2Fc^2^)/3'
_refine_ls_weighting_scheme calc
_refine_ls_wR_factor_gt 0.1701
_refine_ls_wR_factor_ref 0.1945
_reflns_number_gt 3036
_reflns_number_total 4520
_reflns_threshold_expression I>2\s(I)
_cod_data_source_file ci2320.cif
_cod_data_source_block I
_cod_database_code 2213206
_cod_database_fobs_code 2213206

loop_
_symmetry_equiv_pos_as_xyz
'x, y, z'
'-x+1/2, -y+1/2, z+1/2'
'-x, y, -z+1/2'
'x+1/2, -y+1/2, -z'
'-x, -y, -z'
'x-1/2, y-1/2, -z-1/2'
'x, -y, z-1/2'
'-x-1/2, y-1/2, z'

loop_
_atom_site_type_symbol
_atom_site_label
_atom_site_fract_x
_atom_site_fract_y
_atom_site_fract_z
_atom_site_U_iso_or_equiv
_atom_site_adp_type
_atom_site_calc_flag
_atom_site_refinement_flags
_atom_site_occupancy
C C1 0.57952(13) 0.5449(4) 0.2524(2) 0.1048(11) Uani d . 1
H H1A 0.5437 0.5747 0.2493 0.126 Uiso calc R 1
H H1B 0.5977 0.5942 0.2107 0.126 Uiso calc R 1
C C2 0.60190(14) 0.5963(4) 0.3258(2) 0.1080(11) Uani d . 1
H H2A 0.6100 0.7121 0.3261 0.130 Uiso calc R 1
H H2B 0.5790 0.5722 0.3673 0.130 Uiso calc R 1
C C3 0.64867(11) 0.4950(4) 0.32952(18) 0.0897(9) Uani d . 1
H H3A 0.6603 0.4836 0.3810 0.108 Uiso calc R 1
H H3B 0.6758 0.5432 0.2998 0.108 Uiso calc R 1
C C4 0.63267(9) 0.3284(3) 0.29712(12) 0.0624(5) Uani d . 1
H H4 0.6242 0.2534 0.3383 0.075 Uiso calc R 1
C C5 0.67000(8) 0.2433(2) 0.24176(11) 0.0520(5) Uani d . 1
H H5 0.6690 0.1250 0.2504 0.062 Uiso calc R 1
C C6 0.64935(7) 0.2793(2) 0.16423(10) 0.0468(4) Uani d . 1
H H6 0.6593 0.3917 0.1518 0.056 Uiso calc R 1
C C7 0.59131(8) 0.2811(3) 0.18035(12) 0.0565(5) Uani d . 1
C C8 0.66610(7) 0.1721(2) 0.09944(10) 0.0448(4) Uani d . 1
C C9 0.67085(7) 0.0026(2) 0.10568(11) 0.0492(4) Uani d . 1
H H9 0.6652 -0.0493 0.1515 0.059 Uiso calc R 1
C C10 0.68403(7) -0.0862(2) 0.04307(12) 0.0529(5) Uani d . 1
C C11 0.69335(8) -0.0176(3) -0.02588(13) 0.0617(5) Uani d . 1
H H11 0.7021 -0.0815 -0.0672 0.074 Uiso calc R 1
C C12 0.68931(9) 0.1500(3) -0.03149(12) 0.0643(6) Uani d . 1
H H12 0.6959 0.2009 -0.0772 0.077 Uiso calc R 1
C C13 0.67554(8) 0.2433(2) 0.02998(11) 0.0551(5) Uani d . 1
H H13 0.6725 0.3561 0.0247 0.066 Uiso calc R 1
C C14 0.56706(8) 0.1100(3) 0.18843(13) 0.0620(5) Uani d . 1
C C15 0.52226(8) 0.1035(3) 0.13853(13) 0.0698(6) Uani d . 1
C C16 0.48735(11) -0.0245(4) 0.12877(17) 0.0946(9) Uani d . 1
H H16 0.4898 -0.1208 0.1564 0.114 Uiso calc R 1
C C17 0.44938(12) -0.0014(6) 0.0766(2) 0.1131(13) Uani d . 1
H H17 0.4257 -0.0844 0.0687 0.136 Uiso calc R 1
C C18 0.44540(11) 0.1384(7) 0.0364(2) 0.1156(13) Uani d . 1
H H18 0.4189 0.1486 0.0019 0.139 Uiso calc R 1
C C19 0.47935(10) 0.2667(5) 0.04483(18) 0.0941(9) Uani d . 1
H H19 0.4765 0.3622 0.0168 0.113 Uiso calc R 1
C C20 0.51810(8) 0.2452(4) 0.09759(14) 0.0722(7) Uani d . 1
C C21 0.56005(9) 0.3589(3) 0.11630(15) 0.0693(6) Uani d . 1
N N1 0.58597(7) 0.3644(3) 0.25275(11) 0.0676(5) Uani d . 1
N N2 0.72315(7) 0.3039(3) 0.25456(11) 0.0673(5) Uani d . 1
N N3 0.68717(8) -0.2649(2) 0.05024(15) 0.0727(6) Uani d . 1
O O1 0.74122(8) 0.4013(3) 0.21189(13) 0.1115(8) Uani d . 1
O O2 0.74468(8) 0.2511(3) 0.30968(12) 0.1019(7) Uani d . 1
O O3 0.68728(11) -0.3242(2) 0.11208(15) 0.1192(9) Uani d . 1
O O4 0.68983(10) -0.3462(2) -0.00626(15) 0.1119(8) Uani d . 1
O O5 0.58248(7) 0.0023(2) 0.22942(11) 0.0809(5) Uani d . 1
O O6 0.56975(8) 0.4864(3) 0.08570(13) 0.1009(7) Uani d . 1

loop_
_atom_site_aniso_label
_atom_site_aniso_U_11
_atom_site_aniso_U_22
_atom_site_aniso_U_33
_atom_site_aniso_U_12
_atom_site_aniso_U_13
_atom_site_aniso_U_23
C1 0.099(2) 0.095(2) 0.120(2) 0.0442(17) -0.0199(18) -0.0357(19)
C2 0.114(2) 0.089(2) 0.121(3) 0.0144(18) 0.004(2) -0.0350(19)
C3 0.0909(18) 0.0841(18) 0.094(2) 0.0096(15) -0.0166(15) -0.0330(15)
C4 0.0741(14) 0.0626(13) 0.0505(11) 0.0013(10) 0.0054(10) 0.0018(9)
C5 0.0569(11) 0.0502(10) 0.0491(10) 0.0003(8) -0.0036(8) 0.0019(8)
C6 0.0469(9) 0.0443(9) 0.0493(10) -0.0034(7) -0.0031(8) 0.0036(7)
C7 0.0500(10) 0.0574(11) 0.0621(12) -0.0023(8) -0.0050(9) 0.0002(9)
C8 0.0440(9) 0.0439(9) 0.0464(9) -0.0052(7) -0.0044(7) 0.0040(7)
C9 0.0507(10) 0.0452(9) 0.0516(10) -0.0048(8) -0.0043(8) 0.0075(8)
C10 0.0462(9) 0.0427(10) 0.0698(13) -0.0038(7) -0.0047(9) -0.0031(9)
C11 0.0597(12) 0.0673(13) 0.0581(12) -0.0025(10) 0.0014(9) -0.0121(10)
C12 0.0758(14) 0.0700(14) 0.0472(11) -0.0047(11) 0.0069(10) 0.0077(10)
C13 0.0638(12) 0.0474(10) 0.0542(11) -0.0030(9) 0.0014(9) 0.0094(8)
C14 0.0547(11) 0.0689(13) 0.0625(12) -0.0108(10) 0.0105(9) -0.0009(11)
C15 0.0483(11) 0.0939(17) 0.0673(13) -0.0153(11) 0.0107(10) -0.0182(13)
C16 0.0733(16) 0.121(2) 0.0898(19) -0.0421(16) 0.0181(14) -0.0235(17)
C17 0.0627(17) 0.164(4) 0.113(3) -0.047(2) 0.0081(17) -0.040(3)
C18 0.0512(15) 0.189(4) 0.106(3) -0.009(2) -0.0119(15) -0.042(3)
C19 0.0587(14) 0.130(2) 0.094(2) 0.0123(15) -0.0187(13) -0.0204(18)
C20 0.0482(11) 0.0945(18) 0.0741(15) 0.0053(11) -0.0030(10) -0.0145(14)
C21 0.0574(12) 0.0696(15) 0.0809(15) 0.0073(11) -0.0148(11) -0.0010(12)
N1 0.0526(10) 0.0781(12) 0.0722(12) 0.0014(9) 0.0045(8) -0.0148(10)
N2 0.0534(10) 0.0888(14) 0.0598(11) 0.0005(10) -0.0069(8) -0.0100(10)
N3 0.0697(12) 0.0461(10) 0.1021(16) -0.0034(8) -0.0017(11) -0.0054(11)
O1 0.0737(12) 0.157(2) 0.1040(15) -0.0430(13) -0.0031(11) 0.0160(15)
O2 0.0897(13) 0.1332(18) 0.0826(12) 0.0210(12) -0.0397(11) -0.0138(12)
O3 0.189(3) 0.0486(10) 0.1201(18) -0.0019(12) -0.0079(17) 0.0134(11)
O4 0.144(2) 0.0588(10) 0.1328(18) -0.0008(11) 0.0179(15) -0.0339(12)
O5 0.0865(12) 0.0732(11) 0.0831(12) -0.0202(9) 0.0054(9) 0.0169(9)
O6 0.1023(14) 0.0813(13) 0.1193(17) 0.0008(11) -0.0453(12) 0.0272(11)

loop_
_atom_type_symbol
_atom_type_description
_atom_type_scat_dispersion_real
_atom_type_scat_dispersion_imag
_atom_type_scat_source
C C 0.0033 0.0016 'International Tables Vol C Tables 4.2.6.8 and 6.1.1.4'
H H 0.0000 0.0000 'International Tables Vol C Tables 4.2.6.8 and 6.1.1.4'
N N 0.0061 0.0033 'International Tables Vol C Tables 4.2.6.8 and 6.1.1.4'
O O 0.0106 0.0060 'International Tables Vol C Tables 4.2.6.8 and 6.1.1.4'

loop_
_geom_angle_atom_site_label_1
_geom_angle_atom_site_label_2
_geom_angle_atom_site_label_3
_geom_angle
_geom_angle_publ_flag
N1 C1 C2 103.4(3) ?
N1 C1 H1A 111.1 ?
C2 C1 H1A 111.1 ?
N1 C1 H1B 111.1 ?
C2 C1 H1B 111.1 ?
H1A C1 H1B 109.0 ?
C3 C2 C1 101.9(2) ?
C3 C2 H2A 111.4 ?
C1 C2 H2A 111.4 ?
C3 C2 H2B 111.4 ?
C1 C2 H2B 111.4 ?
H2A C2 H2B 109.3 ?
C2 C3 C4 104.7(2) ?
C2 C3 H3A 110.8 ?
C4 C3 H3A 110.8 ?
C2 C3 H3B 110.8 ?
C4 C3 H3B 110.8 ?
H3A C3 H3B 108.9 ?
N1 C4 C3 104.38(19) ?
N1 C4 C5 105.67(16) ?
C3 C4 C5 117.6(2) ?
N1 C4 H4 109.6 ?
C3 C4 H4 109.6 ?
C5 C4 H4 109.6 ?
N2 C5 C6 114.07(16) ?
N2 C5 C4 109.95(16) ?
C6 C5 C4 105.46(16) ?
N2 C5 H5 109.1 ?
C6 C5 H5 109.1 ?
C4 C5 H5 109.1 ?
C5 C6 C8 118.62(16) ?
C5 C6 C7 100.61(15) ?
C8 C6 C7 115.55(15) ?
C5 C6 H6 107.1 ?
C8 C6 H6 107.1 ?
C7 C6 H6 107.1 ?
N1 C7 C21 114.06(18) ?
N1 C7 C14 107.50(18) ?
C21 C7 C14 102.98(18) ?
N1 C7 C6 105.15(15) ?
C21 C7 C6 112.87(18) ?
C14 C7 C6 114.43(17) ?
C13 C8 C9 118.09(18) ?
C13 C8 C6 119.15(16) ?
C9 C8 C6 122.72(16) ?
C10 C9 C8 118.86(18) ?
C10 C9 H9 120.6 ?
C8 C9 H9 120.6 ?
C11 C10 C9 123.64(18) ?
C11 C10 N3 118.4(2) ?
C9 C10 N3 117.99(19) ?
C10 C11 C12 117.3(2) ?
C10 C11 H11 121.4 ?
C12 C11 H11 121.4 ?
C11 C12 C13 120.8(2) ?
C11 C12 H12 119.6 ?
C13 C12 H12 119.6 ?
C12 C13 C8 121.35(18) ?
C12 C13 H13 119.3 ?
C8 C13 H13 119.3 ?
O5 C14 C15 127.0(2) ?
O5 C14 C7 125.3(2) ?
C15 C14 C7 107.7(2) ?
C20 C15 C16 120.9(3) ?
C20 C15 C14 110.7(2) ?
C16 C15 C14 128.4(3) ?
C17 C16 C15 117.0(4) ?
C17 C16 H16 121.5 ?
C15 C16 H16 121.5 ?
C18 C17 C16 122.0(3) ?
C18 C17 H17 119.0 ?
C16 C17 H17 119.0 ?
C17 C18 C19 122.3(3) ?
C17 C18 H18 118.9 ?
C19 C18 H18 118.9 ?
C18 C19 C20 116.5(4) ?
C18 C19 H19 121.8 ?
C20 C19 H19 121.8 ?
C15 C20 C19 121.4(3) ?
C15 C20 C21 110.6(2) ?
C19 C20 C21 127.9(3) ?
O6 C21 C20 126.9(2) ?
O6 C21 C7 125.5(2) ?
C20 C21 C7 107.6(2) ?
C7 N1 C4 107.3(2) y
C7 N1 C1 118.0(2) y
C4 N1 C1 107.0(2) y
O1 N2 O2 124.5(2) y
O1 N2 C5 119.4(2) y
O2 N2 C5 116.0(2) y
O3 N3 O4 122.7(2) y
O3 N3 C10 118.7(2) y
O4 N3 C10 118.6(2) y

loop_
_geom_bond_atom_site_label_1
_geom_bond_atom_site_label_2
_geom_bond_distance
_geom_bond_publ_flag
C1 N1 1.485(4) y
C1 C2 1.491(5) ?
C1 H1A 0.97 ?
C1 H1B 0.97 ?
C2 C3 1.479(4) ?
C2 H2A 0.97 ?
C2 H2B 0.97 ?
C3 C4 1.536(4) ?
C3 H3A 0.97 ?
C3 H3B 0.97 ?
C4 N1 1.484(3) y
C4 C5 1.552(3) ?
C4 H4 0.98 ?
C5 N2 1.494(3) y
C5 C6 1.510(3) ?
C5 H5 0.98 ?
C6 C8 1.512(3) ?
C6 C7 1.546(3) ?
C6 H6 0.98 ?
C7 N1 1.463(3) y
C7 C21 1.540(3) ?
C7 C14 1.542(3) ?
C8 C13 1.387(3) ?
C8 C9 1.395(3) ?
C9 C10 1.373(3) ?
C9 H9 0.93 ?
C10 C11 1.370(3) ?
C10 N3 1.469(3) y
C11 C12 1.377(3) ?
C11 H11 0.93 ?
C12 C13 1.380(3) ?
C12 H12 0.93 ?
C13 H13 0.93 ?
C14 O5 1.212(3) y
C14 C15 1.471(3) ?
C15 C20 1.372(4) ?
C15 C16 1.400(4) ?
C16 C17 1.373(5) ?
C16 H16 0.93 ?
C17 C18 1.351(6) ?
C17 H17 0.93 ?
C18 C19 1.383(5) ?
C18 H18 0.93 ?
C19 C20 1.393(4) ?
C19 H19 0.93 ?
C20 C21 1.476(4) ?
C21 O6 1.203(3) y
N2 O1 1.197(3) y
N2 O2 1.210(3) y
N3 O3 1.201(3) y
N3 O4 1.206(3) y

loop_
_geom_hbond_atom_site_label_D
_geom_hbond_atom_site_label_H
_geom_hbond_atom_site_label_A
_geom_hbond_site_symmetry_A
_geom_hbond_distance_DH
_geom_hbond_distance_HA
_geom_hbond_distance_DA
_geom_hbond_angle_DHA
C1 H1B O6 . 0.97 2.50 3.014(4) 113
C3 H3B O1 . 0.97 2.59 3.291(4) 129
C3 H3B N2 . 0.97 2.45 2.831(4) 103
C5 H5 O5 . 0.98 2.51 3.029(3) 113
C3 H3A O4 7_556 0.97 2.43 3.342(4) 158
C6 H6 O3 1_565 0.98 2.54 3.514(2) 176
C12 H12 O2 2_654 0.93 2.57 3.408(3) 150
C13 H13 O4 1_565 0.93 2.54 3.437(2) 163
C19 H19 O6 5_665 0.93 2.51 3.333(4) 147

loop_
_geom_torsion_atom_site_label_1
_geom_torsion_atom_site_label_2
_geom_torsion_atom_site_label_3
_geom_torsion_atom_site_label_4
_geom_torsion
N1 C1 C2 C3 42.8(4)
C1 C2 C3 C4 -38.8(4)
C2 C3 C4 N1 20.3(3)
C2 C3 C4 C5 137.0(3)
N1 C4 C5 N2 139.69(18)
C3 C4 C5 N2 23.7(3)
N1 C4 C5 C6 16.3(2)
C3 C4 C5 C6 -99.7(2)
N2 C5 C6 C8 78.7(2)
C4 C5 C6 C8 -160.56(16)
N2 C5 C6 C7 -154.30(17)
C4 C5 C6 C7 -33.55(19)
C5 C6 C7 N1 40.01(19)
C8 C6 C7 N1 169.04(16)
C5 C6 C7 C21 164.94(18)
C8 C6 C7 C21 -66.0(2)
C5 C6 C7 C14 -77.7(2)
C8 C6 C7 C14 51.3(2)
C5 C6 C8 C13 -141.22(18)
C7 C6 C8 C13 99.2(2)
C5 C6 C8 C9 41.1(2)
C7 C6 C8 C9 -78.5(2)
C13 C8 C9 C10 -0.7(3)
C6 C8 C9 C10 177.05(16)
C8 C9 C10 C11 0.6(3)
C8 C9 C10 N3 -178.01(17)
C9 C10 C11 C12 0.3(3)
N3 C10 C11 C12 178.90(19)
C10 C11 C12 C13 -1.1(3)
C11 C12 C13 C8 1.0(3)
C9 C8 C13 C12 -0.1(3)
C6 C8 C13 C12 -177.89(19)
N1 C7 C14 O5 -64.7(3)
C21 C7 C14 O5 174.5(2)
C6 C7 C14 O5 51.7(3)
N1 C7 C14 C15 114.70(19)
C21 C7 C14 C15 -6.1(2)
C6 C7 C14 C15 -128.93(19)
O5 C14 C15 C20 -176.8(2)
C7 C14 C15 C20 3.8(3)
O5 C14 C15 C16 1.7(4)
C7 C14 C15 C16 -177.7(2)
C20 C15 C16 C17 0.3(4)
C14 C15 C16 C17 -178.1(3)
C15 C16 C17 C18 -0.3(5)
C16 C17 C18 C19 0.3(6)
C17 C18 C19 C20 -0.4(5)
C16 C15 C20 C19 -0.3(4)
C14 C15 C20 C19 178.3(2)
C16 C15 C20 C21 -178.3(2)
C14 C15 C20 C21 0.3(3)
C18 C19 C20 C15 0.3(4)
C18 C19 C20 C21 178.0(3)
C15 C20 C21 O6 173.0(3)
C19 C20 C21 O6 -4.8(5)
C15 C20 C21 C7 -4.3(3)
C19 C20 C21 C7 177.8(2)
N1 C7 C21 O6 72.7(3)
C14 C7 C21 O6 -171.2(3)
C6 C7 C21 O6 -47.3(3)
N1 C7 C21 C20 -109.9(2)
C14 C7 C21 C20 6.2(2)
C6 C7 C21 C20 130.1(2)
C21 C7 N1 C4 -155.19(19)
C14 C7 N1 C4 91.3(2)
C6 C7 N1 C4 -31.0(2)
C21 C7 N1 C1 -34.4(3)
C14 C7 N1 C1 -147.9(2)
C6 C7 N1 C1 89.8(2)
C3 C4 N1 C7 134.0(2)
C5 C4 N1 C7 9.3(2)
C3 C4 N1 C1 6.4(3)
C5 C4 N1 C1 -118.2(2)
C2 C1 N1 C7 -151.5(2)
C2 C1 N1 C4 -30.6(3)
C6 C5 N2 O1 15.1(3)
C4 C5 N2 O1 -103.1(3)
C6 C5 N2 O2 -166.23(19)
C4 C5 N2 O2 75.5(2)
C11 C10 N3 O3 168.1(2)
C9 C10 N3 O3 -13.2(3)
C11 C10 N3 O4 -11.4(3)
C9 C10 N3 O4 167.2(2)
